data_2226892
loop_
_publ_author_name
'Mufakkar, Muhammad'
'Tahir, M. Nawaz'
'Tariq, Muhammad Ilyas'
'Ahmad, Shahbaz'
'Sarfraz, Muhammad'

_publ_section_title
;
 (<i>E</i>)-1-(4-Methoxybenzylidene)-2-phenylhydrazine
;
_journal_coeditor_code HB5529
_journal_issue 8
_journal_name_full 'Acta Crystallographica Section E'
_journal_page_first o1887
_journal_paper_doi 10.1107/S160053681002533X
_journal_volume 66
_journal_year 2010
_chemical_formula_iupac 'C14 H14 N2 O'
_chemical_formula_moiety 'C14 H14 N2 O'
_chemical_formula_sum 'C14 H14 N2 O'
_chemical_formula_weight 226.27
_chemical_name_systematic
;
(<i>E</i>)-1-(4-Methoxybenzylidene)-2-phenylhydrazine
;
_space_group_IT_number 14
_symmetry_cell_setting monoclinic
_symmetry_space_group_name_Hall '-P 2yn'
_symmetry_space_group_name_H-M 'P 1 21/n 1'
_atom_sites_solution_hydrogens geom
_atom_sites_solution_primary direct
_atom_sites_solution_secondary difmap
_audit_creation_method SHELXL-97
_cell_angle_alpha 90
_cell_angle_beta 95.8080(10)
_cell_angle_gamma 90
_cell_formula_units_Z 4
_cell_length_a 5.8021(2)
_cell_length_b 7.5819(2)
_cell_length_c 27.7907(9)
_cell_measurement_reflns_used 2257
_cell_measurement_temperature 296(2)
_cell_measurement_theta_max 28.36
_cell_measurement_theta_min 2.79
_cell_volume 1216.26(7)
_computing_cell_refinement 'SAINT (Bruker, 2009)'
_computing_data_collection 'APEX2 (Bruker, 2009)'
_computing_data_reduction SAINT
_computing_molecular_graphics 'ORTEP-3 for Windows (Farrugia, 1997) and PLATON (Spek, 2009)'
_computing_publication_material
;
WinGX (Farrugia, 1999) and PLATON (Spek, 2009)
;
_computing_structure_refinement 'SHELXL97 (Sheldrick, 2008)'
_computing_structure_solution 'SHELXS97 (Sheldrick, 2008)'
_diffrn_ambient_temperature 296(2)
_diffrn_detector_area_resol_mean 8.20
_diffrn_measured_fraction_theta_full 0.998
_diffrn_measured_fraction_theta_max 0.998
_diffrn_measurement_device_type 'Bruker Kappa APEXII CCD'
_diffrn_measurement_method \w
_diffrn_radiation_monochromator graphite
_diffrn_radiation_source 'fine-focus sealed tube'
_diffrn_radiation_type MoK\a
_diffrn_radiation_wavelength 0.71073
_diffrn_reflns_av_R_equivalents 0.0282
_diffrn_reflns_av_sigmaI/netI 0.0217
_diffrn_reflns_limit_h_max 7
_diffrn_reflns_limit_h_min -7
_diffrn_reflns_limit_k_max 10
_diffrn_reflns_limit_k_min -9
_diffrn_reflns_limit_l_max 37
_diffrn_reflns_limit_l_min -37
_diffrn_reflns_number 18675
_diffrn_reflns_theta_full 28.36
_diffrn_reflns_theta_max 28.36
_diffrn_reflns_theta_min 2.79
_diffrn_standards_number 0
_exptl_absorpt_coefficient_mu 0.079
_exptl_absorpt_correction_T_max 0.959
_exptl_absorpt_correction_T_min 0.942
_exptl_absorpt_correction_type multi-scan
_exptl_absorpt_process_details '(SADABS; Bruker, 2005)'
_exptl_crystal_colour yellow
_exptl_crystal_density_diffrn 1.236
_exptl_crystal_density_method 'not measured'
_exptl_crystal_description 'cut needle'
_exptl_crystal_F_000 480
_exptl_crystal_size_max 0.30
_exptl_crystal_size_mid 0.16
_exptl_crystal_size_min 0.14
_refine_diff_density_max 0.174
_refine_diff_density_min -0.157
_refine_ls_goodness_of_fit_ref 1.013
_refine_ls_hydrogen_treatment constr
_refine_ls_matrix_type full
_refine_ls_number_parameters 155
_refine_ls_number_reflns 3004
_refine_ls_number_restraints 0
_refine_ls_restrained_S_all 1.013
_refine_ls_R_factor_all 0.0627
_refine_ls_R_factor_gt 0.0447
_refine_ls_shift/su_max 0.000
_refine_ls_shift/su_mean 0.000
_refine_ls_structure_factor_coef Fsqd
_refine_ls_weighting_details 'calc w=1/[\s^2^(Fo^2^)+(0.0582P)^2^+0.2017P] where P=(Fo^2^+2Fc^2^)/3'
_refine_ls_weighting_scheme calc
_refine_ls_wR_factor_gt 0.1113
_refine_ls_wR_factor_ref 0.1241
_reflns_number_gt 2257
_reflns_number_total 3004
_reflns_threshold_expression I>2\s(I)
_cod_data_source_file hb5529.cif
_cod_data_source_block I
_cod_original_sg_symbol_H-M 'P 21/n'
_cod_database_code 2226892
_cod_database_fobs_code 2226892

loop_
_symmetry_equiv_pos_site_id
_symmetry_equiv_pos_as_xyz
1 x,y,z
2 1/2-x,1/2+y,1/2-z
3 -x,-y,-z
4 1/2+x,1/2-y,1/2+z

loop_
_atom_site_aniso_label
_atom_site_aniso_U_11
_atom_site_aniso_U_22
_atom_site_aniso_U_33
_atom_site_aniso_U_12
_atom_site_aniso_U_13
_atom_site_aniso_U_23
O1 0.0679(6) 0.0706(6) 0.0389(5) 0.0039(5) 0.0023(4) -0.0054(4)
N1 0.0616(7) 0.0695(7) 0.0400(6) 0.0237(6) -0.0038(5) -0.0104(5)
N2 0.0537(6) 0.0484(6) 0.0398(6) 0.0048(4) 0.0018(5) -0.0027(4)
C1 0.0458(6) 0.0395(6) 0.0431(7) 0.0005(5) 0.0004(5) -0.0025(5)
C2 0.0480(7) 0.0464(6) 0.0512(7) -0.0004(5) 0.0045(5) -0.0080(5)
C3 0.0476(7) 0.0518(7) 0.0771(10) 0.0065(6) -0.0020(7) -0.0102(7)
C4 0.0627(9) 0.0603(8) 0.0690(10) 0.0073(7) -0.0207(7) -0.0022(7)
C5 0.0714(9) 0.0650(9) 0.0458(8) 0.0017(7) -0.0066(7) -0.0033(6)
C6 0.0560(7) 0.0546(8) 0.0452(7) 0.0065(6) 0.0035(6) -0.0055(5)
C7 0.0503(7) 0.0449(6) 0.0421(7) 0.0051(5) 0.0038(5) -0.0012(5)
C8 0.0444(6) 0.0370(5) 0.0400(6) -0.0027(4) 0.0048(5) 0.0016(4)
C9 0.0412(6) 0.0434(6) 0.0462(7) 0.0004(5) 0.0044(5) 0.0036(5)
C10 0.0465(6) 0.0467(6) 0.0458(7) 0.0008(5) 0.0125(5) -0.0029(5)
C11 0.0509(7) 0.0430(6) 0.0376(6) -0.0061(5) 0.0050(5) -0.0006(5)
C12 0.0413(6) 0.0495(7) 0.0457(7) -0.0009(5) -0.0004(5) -0.0010(5)
C13 0.0435(6) 0.0460(6) 0.0456(7) 0.0027(5) 0.0070(5) -0.0024(5)
C14 0.0929(12) 0.0906(12) 0.0443(8) 0.0169(10) -0.0095(8) -0.0024(8)

loop_
_atom_site_type_symbol
_atom_site_label
_atom_site_fract_x
_atom_site_fract_y
_atom_site_fract_z
_atom_site_U_iso_or_equiv
_atom_site_thermal_displace_type
_atom_site_calc_flag
_atom_site_refinement_flags
_atom_site_occupancy
O O1 0.58571(17) 0.12817(13) 0.05523(3) 0.0593(3) Uani . . 1.000
N N1 1.0199(2) 0.27807(16) 0.32418(4) 0.0576(4) Uani . . 1.000
N N2 0.99619(18) 0.22429(14) 0.27710(4) 0.0475(3) Uani . . 1.000
C C1 1.1991(2) 0.21880(15) 0.35653(4) 0.0431(4) Uani . . 1.000
C C2 1.3896(2) 0.13069(16) 0.34188(5) 0.0486(4) Uani . . 1.000
C C3 1.5625(2) 0.07433(18) 0.37608(6) 0.0594(5) Uani . . 1.000
C C4 1.5495(3) 0.1038(2) 0.42465(6) 0.0659(5) Uani . . 1.000
C C5 1.3613(3) 0.1917(2) 0.43908(5) 0.0616(5) Uani . . 1.000
C C6 1.1872(2) 0.24896(17) 0.40553(5) 0.0520(4) Uani . . 1.000
C C7 0.8064(2) 0.26802(16) 0.25267(4) 0.0458(4) Uani . . 1.000
C C8 0.7500(2) 0.22464(14) 0.20197(4) 0.0404(3) Uani . . 1.000
C C9 0.9001(2) 0.13387(15) 0.17420(4) 0.0436(4) Uani . . 1.000
C C10 0.8384(2) 0.10202(16) 0.12601(4) 0.0458(4) Uani . . 1.000
C C11 0.6270(2) 0.16101(15) 0.10379(4) 0.0438(4) Uani . . 1.000
C C12 0.4738(2) 0.24744(16) 0.13072(4) 0.0458(4) Uani . . 1.000
C C13 0.5363(2) 0.27705(16) 0.17934(4) 0.0449(4) Uani . . 1.000
C C14 0.3755(3) 0.1915(3) 0.03100(5) 0.0771(6) Uani . . 1.000
H H1 0.92065 0.35071 0.33393 0.0691 Uiso . . 1.000
H H2 1.40053 0.10982 0.30922 0.0583 Uiso . . 1.000
H H3 1.69010 0.01538 0.36620 0.0713 Uiso . . 1.000
H H4 1.66685 0.06457 0.44740 0.0791 Uiso . . 1.000
H H5 1.35170 0.21259 0.47179 0.0739 Uiso . . 1.000
H H6 1.06052 0.30834 0.41570 0.0624 Uiso . . 1.000
H H7 0.69829 0.33119 0.26824 0.0550 Uiso . . 1.000
H H9 1.04277 0.09490 0.18855 0.0523 Uiso . . 1.000
H H10 0.93876 0.04044 0.10807 0.0550 Uiso . . 1.000
H H12 0.33060 0.28509 0.11628 0.0550 Uiso . . 1.000
H H13 0.43235 0.33379 0.19749 0.0539 Uiso . . 1.000
H H14A 0.24713 0.13841 0.04481 0.1156 Uiso . . 1.000
H H14B 0.36847 0.16173 -0.00269 0.1156 Uiso . . 1.000
H H14C 0.36828 0.31731 0.03446 0.1156 Uiso . . 1.000

loop_
_atom_type_symbol
_atom_type_description
_atom_type_scat_dispersion_real
_atom_type_scat_dispersion_imag
_atom_type_scat_source
C C 0.0033 0.0016 'International Tables Vol C Tables 4.2.6.8 and 6.1.1.4'
H H 0.0000 0.0000 'International Tables Vol C Tables 4.2.6.8 and 6.1.1.4'
N N 0.0061 0.0033 'International Tables Vol C Tables 4.2.6.8 and 6.1.1.4'
O O 0.0106 0.0060 'International Tables Vol C Tables 4.2.6.8 and 6.1.1.4'

loop_
_geom_angle_atom_site_label_1
_geom_angle_atom_site_label_2
_geom_angle_atom_site_label_3
_geom_angle_site_symmetry_1
_geom_angle_site_symmetry_2
_geom_angle_site_symmetry_3
_geom_angle
_geom_angle_publ_flag
C11 O1 C14 . . . 117.60(10) n
N2 N1 C1 . . . 121.61(11) n
N1 N2 C7 . . . 115.47(11) n
N2 N1 H1 . . . 119.00 no
C1 N1 H1 . . . 119.00 no
N1 C1 C2 . . . 122.42(11) n
N1 C1 C6 . . . 118.45(11) n
C2 C1 C6 . . . 119.14(11) no
C1 C2 C3 . . . 119.53(12) no
C2 C3 C4 . . . 121.14(13) no
C3 C4 C5 . . . 119.26(14) no
C4 C5 C6 . . . 120.46(13) no
C1 C6 C5 . . . 120.47(12) no
N2 C7 C8 . . . 123.68(11) n
C9 C8 C13 . . . 117.82(10) no
C7 C8 C9 . . . 123.66(10) no
C7 C8 C13 . . . 118.52(10) no
C8 C9 C10 . . . 120.57(11) no
C9 C10 C11 . . . 120.55(11) no
O1 C11 C12 . . . 124.15(11) n
O1 C11 C10 . . . 115.96(10) n
C10 C11 C12 . . . 119.89(10) no
C11 C12 C13 . . . 119.12(11) no
C8 C13 C12 . . . 121.99(11) no
C1 C2 H2 . . . 120.00 no
C3 C2 H2 . . . 120.00 no
C2 C3 H3 . . . 119.00 no
C4 C3 H3 . . . 119.00 no
C3 C4 H4 . . . 120.00 no
C5 C4 H4 . . . 120.00 no
C4 C5 H5 . . . 120.00 no
C6 C5 H5 . . . 120.00 no
C1 C6 H6 . . . 120.00 no
C5 C6 H6 . . . 120.00 no
N2 C7 H7 . . . 118.00 no
C8 C7 H7 . . . 118.00 no
C8 C9 H9 . . . 120.00 no
C10 C9 H9 . . . 120.00 no
C9 C10 H10 . . . 120.00 no
C11 C10 H10 . . . 120.00 no
C11 C12 H12 . . . 120.00 no
C13 C12 H12 . . . 120.00 no
C8 C13 H13 . . . 119.00 no
C12 C13 H13 . . . 119.00 no
O1 C14 H14A . . . 109.00 no
O1 C14 H14B . . . 109.00 no
O1 C14 H14C . . . 109.00 no
H14A C14 H14B . . . 109.00 no
H14A C14 H14C . . . 109.00 no
H14B C14 H14C . . . 109.00 no

loop_
_geom_bond_atom_site_label_1
_geom_bond_atom_site_label_2
_geom_bond_site_symmetry_1
_geom_bond_site_symmetry_2
_geom_bond_distance
_geom_bond_publ_flag
O1 C11 . . 1.3694(14) n
O1 C14 . . 1.416(2) n
N1 N2 . . 1.3641(16) n
N1 C1 . . 1.3792(16) n
N2 C7 . . 1.2776(16) n
N1 H1 . . 0.8600 no
C1 C6 . . 1.3894(18) no
C1 C2 . . 1.3874(17) no
C2 C3 . . 1.3782(19) no
C3 C4 . . 1.378(2) no
C4 C5 . . 1.373(2) no
C5 C6 . . 1.374(2) no
C7 C8 . . 1.4516(16) no
C8 C13 . . 1.3903(16) no
C8 C9 . . 1.4013(16) no
C9 C10 . . 1.3722(16) no
C10 C11 . . 1.3902(16) no
C11 C12 . . 1.3836(16) no
C12 C13 . . 1.3815(16) no
C2 H2 . . 0.9300 no
C3 H3 . . 0.9300 no
C4 H4 . . 0.9300 no
C5 H5 . . 0.9300 no
C6 H6 . . 0.9300 no
C7 H7 . . 0.9300 no
C9 H9 . . 0.9300 no
C10 H10 . . 0.9300 no
C12 H12 . . 0.9300 no
C13 H13 . . 0.9300 no
C14 H14A . . 0.9600 no
C14 H14B . . 0.9600 no
C14 H14C . . 0.9600 no

loop_
_geom_hbond_atom_site_label_D
_geom_hbond_atom_site_label_H
_geom_hbond_atom_site_label_A
_geom_hbond_site_symmetry_A
_geom_hbond_distance_DH
_geom_hbond_distance_HA
_geom_hbond_distance_DA
_geom_hbond_angle_DHA
_geom_hbond_publ_flag
N1 H1 Cg1 2_655 0.86 2.69 3.3484(13) 146 yes
C3 H3 Cg1 2_745 0.93 2.63 3.3796(14) 138 yes

loop_
_geom_torsion_atom_site_label_1
_geom_torsion_atom_site_label_2
_geom_torsion_atom_site_label_3
_geom_torsion_atom_site_label_4
_geom_torsion_site_symmetry_1
_geom_torsion_site_symmetry_2
_geom_torsion_site_symmetry_3
_geom_torsion_site_symmetry_4
_geom_torsion
_geom_torsion_publ_flag
C14 O1 C11 C12 . . . . 1.90(19) no
C14 O1 C11 C10 . . . . -177.93(13) no
N2 N1 C1 C2 . . . . 13.07(18) no
N2 N1 C1 C6 . . . . -166.94(11) no
C1 N1 N2 C7 . . . . 170.35(11) no
N1 N2 C7 C8 . . . . 179.36(11) no
N1 C1 C6 C5 . . . . 179.76(12) no
N1 C1 C2 C3 . . . . -179.78(12) no
C6 C1 C2 C3 . . . . 0.24(18) no
C2 C1 C6 C5 . . . . -0.26(19) no
C1 C2 C3 C4 . . . . 0.1(2) no
C2 C3 C4 C5 . . . . -0.3(2) no
C3 C4 C5 C6 . . . . 0.3(2) no
C4 C5 C6 C1 . . . . 0.0(2) no
N2 C7 C8 C13 . . . . 179.04(12) no
N2 C7 C8 C9 . . . . -1.57(19) no
C7 C8 C13 C12 . . . . 177.18(11) no
C9 C8 C13 C12 . . . . -2.24(17) no
C7 C8 C9 C10 . . . . -177.96(11) no
C13 C8 C9 C10 . . . . 1.44(17) no
C8 C9 C10 C11 . . . . 0.73(18) no
C9 C10 C11 C12 . . . . -2.17(18) no
C9 C10 C11 O1 . . . . 177.67(11) no
O1 C11 C12 C13 . . . . -178.45(11) no
C10 C11 C12 C13 . . . . 1.38(18) no
C11 C12 C13 C8 . . . . 0.85(18) no

loop_
_cod_related_entry_id
_cod_related_entry_database
_cod_related_entry_code
1 ChemSpider 7851394
